data_1544977
loop_
_publ_author_name
'Swarnakar, Anindya K.'
'Ferguson, Michael J.'
'McDonald, Robert'
'Rivard, Eric'

_publ_section_title
;
 Azido- and amido-substituted gallium hydrides supported by N-heterocyclic
 carbenes.
;
_journal_issue 5
_journal_name_full 'Dalton transactions (Cambridge, England : 2003)'
_journal_page_first 1406
_journal_page_last 1412
_journal_paper_doi 10.1039/c6dt04595b
_journal_volume 46
_journal_year 2017
_chemical_formula_moiety 'C21 H26 Ga N5, 0.5(C7 H8)'
_chemical_formula_sum 'C24.5 H30 Ga N5'
_chemical_formula_weight 464.25
_space_group_crystal_system monoclinic
_space_group_IT_number 14
_space_group_name_Hall '-P 2ybc'
_space_group_name_H-M_alt 'P 1 21/c 1'
_symmetry_space_group_name_Hall '-P 2ybc'
_symmetry_space_group_name_H-M 'P 1 21/c 1'
_atom_sites_solution_hydrogens mixed
_audit_creation_method SHELXL-2014/7
_audit_update_record
;
2016-11-28 deposited with the CCDC.
2017-01-02 downloaded from the CCDC.
;
_cell_angle_alpha 90
_cell_angle_beta 95.0657(17)
_cell_angle_gamma 90
_cell_formula_units_Z 4
_cell_length_a 18.7477(5)
_cell_length_b 8.4344(2)
_cell_length_c 15.3559(4)
_cell_measurement_reflns_used 5294
_cell_measurement_temperature 173(2)
_cell_measurement_theta_max 68.05
_cell_measurement_theta_min 4.74
_cell_volume 2418.68(11)
_computing_cell_refinement 'Bruker SAINT'
_computing_data_collection 'Bruker APEX2'
_computing_data_reduction 'Bruker SAINT'
_computing_molecular_graphics 'Bruker SHELXTL'
_computing_publication_material 'Bruker SHELXTL'
_computing_structure_refinement 'SHELXL-2014/7 (Sheldrick, 2014)'
_computing_structure_solution 'SHELXT-2014 (Sheldrick 2014)'
_diffrn_ambient_temperature 173(2)
_diffrn_measured_fraction_theta_full 0.972
_diffrn_measured_fraction_theta_max 0.971
_diffrn_measurement_device_type 'Bruker APEX-II CCD'
_diffrn_measurement_method '\f and \w scans'
_diffrn_radiation_type CuK\a
_diffrn_radiation_wavelength 1.54178
_diffrn_reflns_av_R_equivalents 0.0706
_diffrn_reflns_av_unetI/netI 0.0748
_diffrn_reflns_Laue_measured_fraction_full 0.972
_diffrn_reflns_Laue_measured_fraction_max 0.971
_diffrn_reflns_limit_h_max 21
_diffrn_reflns_limit_h_min -18
_diffrn_reflns_limit_k_max 10
_diffrn_reflns_limit_k_min -10
_diffrn_reflns_limit_l_max 18
_diffrn_reflns_limit_l_min -18
_diffrn_reflns_number 15845
_diffrn_reflns_point_group_measured_fraction_full 0.972
_diffrn_reflns_point_group_measured_fraction_max 0.971
_diffrn_reflns_theta_full 67.679
_diffrn_reflns_theta_max 69.991
_diffrn_reflns_theta_min 2.366
_exptl_absorpt_coefficient_mu 1.700
_exptl_absorpt_correction_T_max 0.9950
_exptl_absorpt_correction_T_min 0.7737
_exptl_absorpt_correction_type numerical
_exptl_absorpt_process_details 'SADABS 2014/5'
_exptl_crystal_colour colourless
_exptl_crystal_density_diffrn 1.275
_exptl_crystal_description plate
_exptl_crystal_F_000 972
_exptl_crystal_size_max 0.153
_exptl_crystal_size_mid 0.114
_exptl_crystal_size_min 0.033
_refine_diff_density_max 1.249
_refine_diff_density_min -0.629
_refine_diff_density_rms 0.087
_refine_ls_extinction_method none
_refine_ls_goodness_of_fit_ref 1.039
_refine_ls_hydrogen_treatment mixed
_refine_ls_matrix_type full
_refine_ls_number_parameters 308
_refine_ls_number_reflns 4451
_refine_ls_number_restraints 0
_refine_ls_restrained_S_all 1.039
_refine_ls_R_factor_all 0.0865
_refine_ls_R_factor_gt 0.0668
_refine_ls_shift/su_max 0.008
_refine_ls_shift/su_mean 0.000
_refine_ls_structure_factor_coef Fsqd
_refine_ls_weighting_details 'w=1/[\s^2^(Fo^2^)+(0.0962P)^2^+2.9865P] where P=(Fo^2^+2Fc^2^)/3'
_refine_ls_weighting_scheme calc
_refine_ls_wR_factor_gt 0.1732
_refine_ls_wR_factor_ref 0.1905
_reflns_Friedel_coverage 0.000
_reflns_number_gt 3400
_reflns_number_total 4451
_reflns_threshold_expression 'I > 2\s(I)'
_cod_data_source_file c6dt04595b2.cif
_cod_data_source_block riv15g1_IMesGaH2N3_cmpd_1
_cod_depositor_comments 'Adding full bibliography for 1544973--1544977.cif.'
_cod_original_formula_sum 'C24.50 H30 Ga N5'
_cod_database_code 1544977
_shelx_shelxl_version_number 2014/7
_shelx_space_group_comment
; 
The symmetry employed for this shelxl refinement is uniquely defined 
by the following loop, which should always be used as a source of 
symmetry information in preference to the above space-group names. 
They are only intended as comments. 
;
_shelx_estimated_absorpt_t_min 0.781
_shelx_estimated_absorpt_t_max 0.946

loop_
_space_group_symop_operation_xyz
'x, y, z'
'-x, y+1/2, -z+1/2'
'-x, -y, -z'
'x, -y-1/2, z-1/2'

loop_
_atom_site_label
_atom_site_type_symbol
_atom_site_fract_x
_atom_site_fract_y
_atom_site_fract_z
_atom_site_U_iso_or_equiv
_atom_site_adp_type
_atom_site_occupancy
_atom_site_site_symmetry_order
_atom_site_calc_flag
_atom_site_refinement_flags_posn
_atom_site_refinement_flags_adp
_atom_site_refinement_flags_occupancy
_atom_site_disorder_assembly
_atom_site_disorder_group
Ga Ga 0.17778(3) 0.51595(6) 0.34050(4) 0.0406(2) Uani 1 1 d . . . . .
H1A H 0.157(2) 0.629(6) 0.265(3) 0.049 Uiso 1 1 d . U . . .
H1B H 0.121(3) 0.396(6) 0.362(3) 0.049 Uiso 1 1 d . U . . .
N1 N 0.26013(19) 0.7618(4) 0.4526(2) 0.0357(7) Uani 1 1 d . . . . .
N2 N 0.19643(19) 0.6219(4) 0.5334(2) 0.0355(7) Uani 1 1 d . . . . .
N3 N 0.2633(2) 0.3948(5) 0.3191(3) 0.0552(11) Uani 1 1 d . . . . .
N4 N 0.3003(3) 0.4273(5) 0.2618(3) 0.0556(11) Uani 1 1 d . . . . .
N5 N 0.3395(3) 0.4501(7) 0.2100(4) 0.0768(15) Uani 1 1 d . . . . .
C1 C 0.2130(2) 0.6411(5) 0.4497(3) 0.0343(8) Uani 1 1 d . . . . .
C2 C 0.2736(3) 0.8178(5) 0.5378(3) 0.0422(10) Uani 1 1 d . . . . .
H2 H 0.3052 0.9012 0.5570 0.051 Uiso 1 1 calc R U . . .
C3 C 0.2329(2) 0.7307(5) 0.5875(3) 0.0391(9) Uani 1 1 d . . . . .
H3 H 0.2299 0.7421 0.6486 0.047 Uiso 1 1 calc R U . . .
C11 C 0.2959(2) 0.8228(5) 0.3802(3) 0.0353(9) Uani 1 1 d . . . . .
C12 C 0.3632(2) 0.7616(5) 0.3679(3) 0.0379(9) Uani 1 1 d . . . . .
C13 C 0.3993(3) 0.8278(5) 0.3006(3) 0.0421(10) Uani 1 1 d . . . . .
H13 H 0.4450 0.7875 0.2900 0.051 Uiso 1 1 calc R U . . .
C14 C 0.3700(3) 0.9509(6) 0.2490(3) 0.0441(10) Uani 1 1 d . . . . .
C15 C 0.3024(3) 1.0078(5) 0.2636(3) 0.0418(10) Uani 1 1 d . . . . .
H15 H 0.2822 1.0918 0.2283 0.050 Uiso 1 1 calc R U . . .
C16 C 0.2634(2) 0.9441(5) 0.3293(3) 0.0398(9) Uani 1 1 d . . . . .
C17 C 0.3977(3) 0.6334(6) 0.4254(3) 0.0490(11) Uani 1 1 d . . . . .
H17A H 0.4396 0.5919 0.3991 0.059 Uiso 1 1 calc R U . . .
H17B H 0.3633 0.5475 0.4313 0.059 Uiso 1 1 calc R U . . .
H17C H 0.4126 0.6774 0.4832 0.059 Uiso 1 1 calc R U . . .
C18 C 0.4122(3) 1.0222(7) 0.1792(4) 0.0614(14) Uani 1 1 d . . . . .
H18A H 0.4633 1.0013 0.1934 0.074 Uiso 1 1 calc R U . . .
H18B H 0.4040 1.1369 0.1765 0.074 Uiso 1 1 calc R U . . .
H18C H 0.3966 0.9746 0.1225 0.074 Uiso 1 1 calc R U . . .
C19 C 0.1862(2) 1.0009(4) 0.3405(3) 0.0355(9) Uani 1 1 d . . . . .
H19A H 0.1781 1.1037 0.3116 0.043 Uiso 1 1 calc R U . . .
H19B H 0.1798 1.0115 0.4028 0.043 Uiso 1 1 calc R U . . .
H19C H 0.1519 0.9233 0.3140 0.043 Uiso 1 1 calc R U . . .
C21 C 0.1492(2) 0.5028(5) 0.5637(3) 0.0361(9) Uani 1 1 d . . . . .
C22 C 0.1730(2) 0.3456(5) 0.5700(3) 0.0397(9) Uani 1 1 d . . . . .
C23 C 0.1274(3) 0.2334(5) 0.6033(3) 0.0446(10) Uani 1 1 d . . . . .
H23 H 0.1427 0.1262 0.6091 0.054 Uiso 1 1 calc R U . . .
C24 C 0.0609(3) 0.2745(6) 0.6280(3) 0.0512(12) Uani 1 1 d . . . . .
C25 C 0.0403(3) 0.4328(6) 0.6198(3) 0.0492(11) Uani 1 1 d . . . . .
H25 H -0.0054 0.4622 0.6368 0.059 Uiso 1 1 calc R U . . .
C26 C 0.0831(2) 0.5494(5) 0.5880(3) 0.0401(9) Uani 1 1 d . . . . .
C27 C 0.2438(3) 0.2960(6) 0.5429(3) 0.0495(11) Uani 1 1 d . . . . .
H27A H 0.2792 0.3793 0.5580 0.059 Uiso 1 1 calc R U . . .
H27B H 0.2401 0.2782 0.4796 0.059 Uiso 1 1 calc R U . . .
H27C H 0.2589 0.1977 0.5732 0.059 Uiso 1 1 calc R U . . .
C28 C 0.0128(3) 0.1528(8) 0.6637(4) 0.0723(17) Uani 1 1 d . . . . .
H28A H -0.0298 0.2051 0.6827 0.087 Uiso 1 1 calc R U . . .
H28B H 0.0385 0.0988 0.7135 0.087 Uiso 1 1 calc R U . . .
H28C H -0.0017 0.0751 0.6180 0.087 Uiso 1 1 calc R U . . .
C29 C 0.0579(3) 0.7200(5) 0.5804(3) 0.0484(11) Uani 1 1 d . . . . .
H29A H 0.0060 0.7240 0.5839 0.058 Uiso 1 1 calc R U . . .
H29B H 0.0695 0.7637 0.5243 0.058 Uiso 1 1 calc R U . . .
H29C H 0.0819 0.7824 0.6282 0.058 Uiso 1 1 calc R U . . .
C1S C 0.4805(6) 0.4324(10) -0.0219(7) 0.064(3) Uani 0.5 1 d G . P A -1
C2S C 0.4505(5) 0.4676(12) 0.0555(7) 0.112(12) Uani 0.5 1 d G . P A -1
H2SA H 0.4103 0.4096 0.0714 0.135 Uiso 0.5 1 calc R U P A -1
C3S C 0.4796(6) 0.5877(13) 0.1095(6) 0.067(3) Uani 0.5 1 d G . P A -1
H3SA H 0.4591 0.6118 0.1624 0.080 Uiso 0.5 1 calc R U P A -1
C4S C 0.5385(6) 0.6726(12) 0.0862(8) 0.078(6) Uani 0.5 1 d G . P A -1
H4SA H 0.5584 0.7547 0.1232 0.093 Uiso 0.5 1 calc R U P A -1
C5S C 0.5684(5) 0.6374(12) 0.0089(8) 0.107(8) Uani 0.5 1 d G . P A -1
H5SA H 0.6087 0.6954 -0.0071 0.128 Uiso 0.5 1 calc R U P A -1
C6S C 0.5394(5) 0.5173(11) -0.0452(6) 0.056(4) Uani 0.5 1 d G . P A -1
H6SA H 0.5599 0.4932 -0.0981 0.067 Uiso 0.5 1 calc R U P A -1
C7S C 0.4421(17) 0.304(4) -0.0749(17) 0.150(15) Uani 0.5 1 d . . P A -1
H7SA H 0.4505 0.2022 -0.0454 0.180 Uiso 0.5 1 calc R U P A -1
H7SB H 0.4600 0.3002 -0.1329 0.180 Uiso 0.5 1 calc R U P A -1
H7SC H 0.3906 0.3272 -0.0810 0.180 Uiso 0.5 1 calc R U P A -1

loop_
_atom_site_aniso_label
_atom_site_aniso_U_11
_atom_site_aniso_U_22
_atom_site_aniso_U_33
_atom_site_aniso_U_23
_atom_site_aniso_U_13
_atom_site_aniso_U_12
Ga 0.0436(4) 0.0402(3) 0.0381(3) -0.0049(2) 0.0044(2) -0.0037(2)
N1 0.038(2) 0.0326(16) 0.0371(18) -0.0023(13) 0.0078(14) -0.0037(14)
N2 0.041(2) 0.0329(16) 0.0330(17) -0.0014(13) 0.0079(14) -0.0032(14)
N3 0.062(3) 0.050(2) 0.057(3) -0.0036(19) 0.021(2) 0.000(2)
N4 0.069(3) 0.051(2) 0.049(2) -0.0128(19) 0.015(2) -0.008(2)
N5 0.084(4) 0.087(4) 0.065(3) -0.004(3) 0.036(3) -0.002(3)
C1 0.037(2) 0.0318(18) 0.035(2) 0.0017(15) 0.0084(16) 0.0017(16)
C2 0.048(3) 0.038(2) 0.040(2) -0.0087(17) 0.0017(19) -0.0012(18)
C3 0.043(3) 0.037(2) 0.037(2) -0.0043(16) 0.0057(18) -0.0036(17)
C11 0.039(2) 0.0308(18) 0.037(2) -0.0033(15) 0.0057(17) -0.0037(16)
C12 0.038(2) 0.034(2) 0.043(2) -0.0014(17) 0.0057(17) -0.0035(16)
C13 0.040(3) 0.042(2) 0.045(2) -0.0038(18) 0.0095(19) -0.0032(18)
C14 0.047(3) 0.047(2) 0.039(2) -0.0035(18) 0.0054(19) -0.0072(19)
C15 0.047(3) 0.041(2) 0.038(2) 0.0023(17) 0.0034(18) -0.0067(18)
C16 0.039(3) 0.036(2) 0.044(2) -0.0039(17) 0.0038(18) -0.0050(17)
C17 0.046(3) 0.047(3) 0.054(3) 0.005(2) 0.007(2) 0.006(2)
C18 0.065(4) 0.070(3) 0.052(3) 0.010(3) 0.021(3) -0.007(3)
C19 0.041(2) 0.0234(17) 0.045(2) 0.0031(15) 0.0213(18) 0.0084(15)
C21 0.039(2) 0.038(2) 0.0317(19) 0.0024(15) 0.0026(16) -0.0032(16)
C22 0.041(3) 0.039(2) 0.038(2) 0.0030(17) 0.0021(17) -0.0008(17)
C23 0.050(3) 0.038(2) 0.046(2) 0.0072(18) 0.004(2) -0.0062(19)
C24 0.051(3) 0.058(3) 0.044(3) 0.010(2) 0.004(2) -0.006(2)
C25 0.043(3) 0.062(3) 0.044(2) 0.007(2) 0.012(2) 0.003(2)
C26 0.036(2) 0.049(2) 0.035(2) -0.0014(18) 0.0042(17) 0.0020(18)
C27 0.049(3) 0.042(2) 0.059(3) 0.005(2) 0.009(2) 0.008(2)
C28 0.064(4) 0.083(4) 0.071(4) 0.028(3) 0.008(3) -0.021(3)
C29 0.046(3) 0.050(3) 0.050(3) -0.009(2) 0.008(2) 0.010(2)
C1S 0.066(8) 0.055(6) 0.071(8) 0.019(6) 0.003(6) 0.019(6)
C2S 0.105(19) 0.15(3) 0.089(15) 0.052(17) 0.054(16) 0.088(19)
C3S 0.073(9) 0.063(7) 0.064(7) 0.000(6) 0.000(6) 0.022(6)
C4S 0.077(11) 0.050(9) 0.099(15) -0.005(9) -0.029(10) 0.012(7)
C5S 0.045(9) 0.119(19) 0.16(2) 0.081(16) 0.015(12) 0.011(10)
C6S 0.049(8) 0.044(7) 0.075(10) 0.024(7) 0.013(7) 0.014(6)
C7S 0.19(3) 0.081(15) 0.16(3) 0.019(17) -0.10(2) -0.005(17)

loop_
_atom_type_symbol
_atom_type_description
_atom_type_scat_dispersion_real
_atom_type_scat_dispersion_imag
_atom_type_scat_source
C C 0.0181 0.0091 'International Tables Vol C Tables 4.2.6.8 and 6.1.1.4'
H H 0.0000 0.0000 'International Tables Vol C Tables 4.2.6.8 and 6.1.1.4'
N N 0.0311 0.0180 'International Tables Vol C Tables 4.2.6.8 and 6.1.1.4'
Ga Ga -1.2846 0.7763 'International Tables Vol C Tables 4.2.6.8 and 6.1.1.4'

loop_
_geom_angle_atom_site_label_1
_geom_angle_atom_site_label_2
_geom_angle_atom_site_label_3
_geom_angle
N3 Ga C1 101.41(18)
N3 Ga H1A 110.6(18)
C1 Ga H1A 110.1(18)
N3 Ga H1B 106.7(18)
C1 Ga H1B 110.3(17)
H1A Ga H1B 117(3)
C1 N1 C2 110.6(3)
C1 N1 C11 126.3(3)
C2 N1 C11 123.0(3)
C1 N2 C3 110.3(3)
C1 N2 C21 125.9(3)
C3 N2 C21 123.7(3)
N4 N3 Ga 122.7(4)
N5 N4 N3 174.6(6)
N1 C1 N2 105.3(3)
N1 C1 Ga 125.6(3)
N2 C1 Ga 129.1(3)
C3 C2 N1 106.4(4)
C2 C3 N2 107.4(4)
C12 C11 C16 123.6(4)
C12 C11 N1 117.4(4)
C16 C11 N1 118.9(4)
C11 C12 C13 117.0(4)
C11 C12 C17 122.3(4)
C13 C12 C17 120.6(4)
C14 C13 C12 121.8(4)
C13 C14 C15 119.1(4)
C13 C14 C18 119.7(5)
C15 C14 C18 121.1(4)
C14 C15 C16 121.5(4)
C11 C16 C15 117.0(4)
C11 C16 C19 122.1(4)
C15 C16 C19 120.8(4)
C26 C21 C22 122.6(4)
C26 C21 N2 118.6(4)
C22 C21 N2 118.7(4)
C21 C22 C23 117.6(4)
C21 C22 C27 122.3(4)
C23 C22 C27 120.0(4)
C24 C23 C22 121.7(4)
C23 C24 C25 117.8(4)
C23 C24 C28 121.0(5)
C25 C24 C28 121.2(5)
C26 C25 C24 123.2(5)
C21 C26 C25 117.0(4)
C21 C26 C29 122.0(4)
C25 C26 C29 121.0(4)
C2S C1S C6S 120.0
C2S C1S C7S 114.1(14)
C6S C1S C7S 125.9(14)
C3S C2S C1S 120.0
C4S C3S C2S 120.0
C3S C4S C5S 120.0
C6S C5S C4S 120.0
C5S C6S C1S 120.0

loop_
_geom_bond_atom_site_label_1
_geom_bond_atom_site_label_2
_geom_bond_distance
Ga N3 1.953(4)
Ga C1 2.041(4)
Ga H1A 1.52(5)
Ga H1B 1.52(5)
N1 C1 1.346(5)
N1 C2 1.393(5)
N1 C11 1.443(5)
N2 C1 1.358(5)
N2 C3 1.379(5)
N2 C21 1.443(5)
N3 N4 1.199(6)
N4 N5 1.146(6)
C2 C3 1.343(6)
C11 C12 1.393(6)
C11 C16 1.394(6)
C12 C13 1.400(6)
C12 C17 1.504(6)
C13 C14 1.389(6)
C14 C15 1.392(7)
C14 C18 1.512(6)
C15 C16 1.404(6)
C16 C19 1.548(6)
C21 C26 1.384(6)
C21 C22 1.399(6)
C22 C23 1.403(6)
C22 C27 1.486(6)
C23 C24 1.378(7)
C24 C25 1.393(7)
C24 C28 1.501(7)
C25 C26 1.385(6)
C26 C29 1.515(6)
C1S C2S 1.3900
C1S C6S 1.3900
C1S C7S 1.50(2)
C2S C3S 1.3900
C3S C4S 1.3900
C4S C5S 1.3900
C5S C6S 1.3900

loop_
_geom_torsion_atom_site_label_1
_geom_torsion_atom_site_label_2
_geom_torsion_atom_site_label_3
_geom_torsion_atom_site_label_4
_geom_torsion
C1 Ga N3 N4 -104.9(4)
C2 N1 C1 N2 0.4(5)
C11 N1 C1 N2 177.3(4)
C2 N1 C1 Ga -178.6(3)
C11 N1 C1 Ga -1.7(6)
C3 N2 C1 N1 0.3(5)
C21 N2 C1 N1 -178.0(4)
C3 N2 C1 Ga 179.2(3)
C21 N2 C1 Ga 0.9(6)
N3 Ga C1 N1 71.0(4)
N3 Ga C1 N2 -107.8(4)
C1 N1 C2 C3 -0.9(5)
C11 N1 C2 C3 -177.9(4)
N1 C2 C3 N2 1.0(5)
C1 N2 C3 C2 -0.8(5)
C21 N2 C3 C2 177.5(4)
C1 N1 C11 C12 -93.4(5)
C2 N1 C11 C12 83.2(5)
C1 N1 C11 C16 89.7(5)
C2 N1 C11 C16 -93.7(5)
C16 C11 C12 C13 0.2(6)
N1 C11 C12 C13 -176.4(4)
C16 C11 C12 C17 178.4(4)
N1 C11 C12 C17 1.7(6)
C11 C12 C13 C14 1.0(6)
C17 C12 C13 C14 -177.2(4)
C12 C13 C14 C15 -1.2(7)
C12 C13 C14 C18 177.9(4)
C13 C14 C15 C16 0.2(7)
C18 C14 C15 C16 -178.9(4)
C12 C11 C16 C15 -1.2(6)
N1 C11 C16 C15 175.5(4)
C12 C11 C16 C19 175.5(4)
N1 C11 C16 C19 -7.9(6)
C14 C15 C16 C11 0.9(6)
C14 C15 C16 C19 -175.7(4)
C1 N2 C21 C26 -108.5(5)
C3 N2 C21 C26 73.4(5)
C1 N2 C21 C22 73.5(6)
C3 N2 C21 C22 -104.6(5)
C26 C21 C22 C23 -0.7(6)
N2 C21 C22 C23 177.2(4)
C26 C21 C22 C27 179.3(4)
N2 C21 C22 C27 -2.8(6)
C21 C22 C23 C24 1.0(7)
C27 C22 C23 C24 -179.1(4)
C22 C23 C24 C25 -0.7(7)
C22 C23 C24 C28 -179.9(5)
C23 C24 C25 C26 0.2(8)
C28 C24 C25 C26 179.4(5)
C22 C21 C26 C25 0.2(6)
N2 C21 C26 C25 -177.7(4)
C22 C21 C26 C29 -179.7(4)
N2 C21 C26 C29 2.3(6)
C24 C25 C26 C21 0.1(7)
C24 C25 C26 C29 -180.0(5)
C6S C1S C2S C3S 0.0
C7S C1S C2S C3S -177.9(18)
C1S C2S C3S C4S 0.0
C2S C3S C4S C5S 0.0
C3S C4S C5S C6S 0.0
C4S C5S C6S C1S 0.0
C2S C1S C6S C5S 0.0
C7S C1S C6S C5S 178(2)
